data_4038352
loop_
_publ_author_name
'Ruggeri, Michele'
'Dombrowski, Amanda W.'
'Djuric, Stevan W.'
'Baxendale, Ian R.'

_publ_section_title
;
 A rearrangement of 3-hydroxyazetidines into 2-oxazolines.
;
_journal_name_full 'The Journal of organic chemistry'
_journal_paper_doi 10.1021/acs.joc.0c00656
_journal_year 2020
_chemical_formula_moiety 'C24 H25 N O3 S2'
_chemical_formula_sum 'C24 H25 N O3 S2'
_chemical_formula_weight 439.57
_space_group_crystal_system triclinic
_space_group_IT_number 2
_space_group_name_Hall '-P 1'
_space_group_name_H-M_alt 'P -1'
_atom_sites_solution_hydrogens geom
_atom_sites_solution_primary dual
_audit_creation_date 2019-11-28
_audit_creation_method
;
Olex2 1.3-alpha
(compiled Nov 21 2019 18:26:39 for OlexSys, GUI svn.r6003)
;
_cell_angle_alpha 69.0014(14)
_cell_angle_beta 87.1419(16)
_cell_angle_gamma 87.6311(16)
_cell_formula_units_Z 4
_cell_length_a 5.9971(2)
_cell_length_b 19.0997(8)
_cell_length_c 20.3305(8)
_cell_measurement_reflns_used 9942
_cell_measurement_temperature 273.15
_cell_measurement_theta_max 29.69
_cell_measurement_theta_min 2.29
_cell_volume 2170.67(15)
_computing_cell_refinement 'SAINT v8.38A (Bruker, 2017)'
_computing_data_collection 'APEX3 v.2016.1-0 (Bruker, 2016)'
_computing_data_reduction 'SAINT v8.38A (Bruker, 2017)'
_computing_molecular_graphics 'Olex2 1.3-alpha (Dolomanov et al., 2009)'
_computing_publication_material 'Olex2 1.3-alpha (Dolomanov et al., 2009)'
_computing_structure_refinement 'SHELXL 2018/3 (Sheldrick, 2015a)'
_computing_structure_solution 'SHELXT 2018/2 (Sheldrick, 2015)'
_diffrn_ambient_temperature 120
_diffrn_detector 'Bruker PHOTON 100 CMOS'
_diffrn_detector_area_resol_mean 10.4
_diffrn_detector_type 'CMOS sensor'
_diffrn_measured_fraction_theta_full 0.998
_diffrn_measured_fraction_theta_max 0.999
_diffrn_measurement_device '3-circle area detector diffractometer'
_diffrn_measurement_device_type 'Bruker D8 Venture'
_diffrn_measurement_method '\f and \w scans'
_diffrn_radiation_monochromator 'focusing mirrors'
_diffrn_radiation_probe x-ray
_diffrn_radiation_type MoK\a
_diffrn_radiation_wavelength 0.71073
_diffrn_reflns_av_R_equivalents 0.0425
_diffrn_reflns_av_unetI/netI 0.0437
_diffrn_reflns_Laue_measured_fraction_full 0.998
_diffrn_reflns_Laue_measured_fraction_max 0.999
_diffrn_reflns_limit_h_max 8
_diffrn_reflns_limit_h_min -8
_diffrn_reflns_limit_k_max 25
_diffrn_reflns_limit_k_min -25
_diffrn_reflns_limit_l_max 27
_diffrn_reflns_limit_l_min -27
_diffrn_reflns_number 45131
_diffrn_reflns_point_group_measured_fraction_full 0.998
_diffrn_reflns_point_group_measured_fraction_max 0.999
_diffrn_reflns_theta_full 25.242
_diffrn_reflns_theta_max 28.699
_diffrn_reflns_theta_min 2.041
_diffrn_source 'microfocus sealed X-ray tube'
_diffrn_source_current 1.0
_diffrn_source_power 0.05
_diffrn_source_type 'Incoatec I\mS microsource'
_diffrn_source_voltage 50.0
_diffrn_standards_number 0
_exptl_absorpt_coefficient_mu 0.271
_exptl_absorpt_correction_T_max 1.0000
_exptl_absorpt_correction_T_min 0.9480
_exptl_absorpt_correction_type multi-scan
_exptl_absorpt_process_details
;
SADABS-2016/2 (Bruker, 2016) was used for absorption correction.
wR2(int) was 0.1478 before and 0.0452 after correction.
The Ratio of minimum to maximum transmission is 0.9480.
The \l/2 correction factor is Not present.
;
_exptl_crystal_colour colourless
_exptl_crystal_colour_primary colourless
_exptl_crystal_density_diffrn 1.345
_exptl_crystal_description lathe
_exptl_crystal_F_000 928
_exptl_crystal_size_max 0.436
_exptl_crystal_size_mid 0.099
_exptl_crystal_size_min 0.064
_refine_diff_density_max 0.408
_refine_diff_density_min -0.372
_refine_diff_density_rms 0.054
_refine_ls_extinction_coef 0.0022(5)
_refine_ls_extinction_expression Fc^*^=kFc[1+0.001xFc^2^\l^3^/sin(2\q)]^-1/4^
_refine_ls_extinction_method 'SHELXL-2018/3 (Sheldrick, 2015a)'
_refine_ls_goodness_of_fit_ref 1.050
_refine_ls_hydrogen_treatment mixed
_refine_ls_matrix_type full
_refine_ls_number_parameters 554
_refine_ls_number_reflns 11184
_refine_ls_number_restraints 0
_refine_ls_restrained_S_all 1.050
_refine_ls_R_factor_all 0.0621
_refine_ls_R_factor_gt 0.0386
_refine_ls_shift/su_max 0.002
_refine_ls_shift/su_mean 0.000
_refine_ls_structure_factor_coef Fsqd
_refine_ls_weighting_details 'w=1/[\s^2^(Fo^2^)+(0.0496P)^2^+0.4806P] where P=(Fo^2^+2Fc^2^)/3'
_refine_ls_weighting_scheme calc
_refine_ls_wR_factor_gt 0.0934
_refine_ls_wR_factor_ref 0.1009
_reflns_Friedel_coverage 0.000
_reflns_number_gt 8342
_reflns_number_total 11184
_reflns_threshold_expression 'I > 2\s(I)'
_cod_data_source_file 19srv351.cif
_cod_data_source_block 19srv351
_cod_depositor_comments
;
The following automatic conversions were performed:

data item '_diffrn_radiation_probe' value 'X-ray' was changed to
'x-ray' in accordance with the
/home/data/users/saulius/crontab/automatic-downloads/rss-feeds/ACS/lib/dictionaries/cif_core.dic
dictionary named 'cif_core.dic' version 2.4.2 last updated on
2011-04-26.

Automatic conversion script
Id: cif_fix_values 7556 2019-12-06 15:28:31Z antanas 
;
_cod_database_code 4038352
_olex2_refinement_description
;
1. Fixed Uiso
 At 1.2 times of:
  All C(H) groups, All C(H,H) groups
2. Others
 Uiso(H10A)=Uiso(H10B)=Uiso(H10C)=FVAR(1)
 Uiso(H17A)=Uiso(H17B)=Uiso(H17C)=FVAR(2)
 Uiso(H24A)=Uiso(H24B)=Uiso(H24C)=FVAR(3)
 Uiso(H10D)=Uiso(H10E)=Uiso(H10F)=FVAR(4)
 Uiso(H17D)=Uiso(H17E)=Uiso(H17F)=FVAR(5)
 Uiso(H24D)=Uiso(H24E)=Uiso(H24F)=FVAR(6)
3.a Secondary CH2 refined with riding coordinates:
 C1(H1A,H1B), C3(H3A,H3B), C1'(H1'A,H1'B), C3'(H3'A,H3'B)
3.b Aromatic/amide H refined with riding coordinates:
 C5(H5), C6(H6), C8(H8), C9(H9), C12(H12), C13(H13), C15(H15), C16(H16),
 C19(H19), C21(H21), C22(H22), C23(H23), C5'(H5'), C6'(H6'), C8'(H8'), C9'(H9'),
  C12'(H12'), C13'(H13'), C15'(H15'), C16'(H16'), C19'(H19'), C21'(H21'),
 C22'(H22'), C23'(H23')
3.c Idealised Me refined as rotating group:
 C10(H10A,H10B,H10C), C17(H17A,H17B,H17C), C24(H24A,H24B,H24C), C10'(H10D,H10E,
 H10F), C17'(H17D,H17E,H17F), C24'(H24D,H24E,H24F)
;
_oslims_operator_name 'Dr A Batsanov'
_oslims_operator_uuid 642c0cab-15e1-4db6-aabf-d1e3f44b6814
_oslims_submitter_name 'Mr Michele Ruggeri'
_oslims_submitter_uuid 1a56f251-525c-414f-9d37-3e740585b168
_shelx_estimated_absorpt_t_min 0.891
_shelx_estimated_absorpt_t_max 0.983
_shelx_shelxl_version_number 2018/3
_shelx_space_group_comment
;
The symmetry employed for this shelxl refinement is uniquely defined
by the following loop, which should always be used as a source of
symmetry information in preference to the above space-group names.
They are only intended as comments.
;

loop_
_space_group_symop_operation_xyz
'x, y, z'
'-x, -y, -z'

loop_
_atom_site_label
_atom_site_type_symbol
_atom_site_fract_x
_atom_site_fract_y
_atom_site_fract_z
_atom_site_U_iso_or_equiv
_atom_site_adp_type
_atom_site_occupancy
_atom_site_site_symmetry_order
_atom_site_calc_flag
_atom_site_refinement_flags_posn
_atom_site_refinement_flags_adp
_atom_site_refinement_flags_occupancy
_atom_site_disorder_assembly
_atom_site_disorder_group
S1 S -0.20704(7) 0.31487(2) 0.14348(2) 0.01933(9) Uani 1 1 d . . . . .
S2 S 0.10494(7) 0.12479(2) 0.37324(2) 0.02273(10) Uani 1 1 d . . . . .
O1 O -0.0553(2) 0.36881(6) 0.09864(6) 0.0275(3) Uani 1 1 d . . . . .
O2 O -0.4367(2) 0.33526(6) 0.15168(6) 0.0280(3) Uani 1 1 d . . . . .
O3 O 0.2892(2) 0.00246(7) 0.19298(6) 0.0303(3) Uani 1 1 d . . . . .
N N -0.1114(2) 0.28848(7) 0.22271(6) 0.0187(3) Uani 1 1 d . . . . .
C1 C 0.1120(3) 0.25260(8) 0.24242(8) 0.0189(3) Uani 1 1 d . . . . .
H1A H 0.232788 0.288463 0.236298 0.023 Uiso 1 1 calc R U . . .
H1B H 0.155724 0.214774 0.220950 0.023 Uiso 1 1 calc R U . . .
C2 C 0.0129(3) 0.21917(8) 0.31865(8) 0.0178(3) Uani 1 1 d . . . . .
C3 C -0.2185(3) 0.23077(8) 0.28493(8) 0.0190(3) Uani 1 1 d . . . . .
H3A H -0.269859 0.186680 0.275680 0.023 Uiso 1 1 calc R U . . .
H3B H -0.336595 0.250846 0.309600 0.023 Uiso 1 1 calc R U . . .
C4 C 0.0377(3) 0.26812(8) 0.36268(8) 0.0184(3) Uani 1 1 d . . . . .
C5 C 0.2236(3) 0.31198(9) 0.35518(8) 0.0208(3) Uani 1 1 d . . . . .
H5 H 0.341401 0.310749 0.322558 0.025 Uiso 1 1 calc R U . . .
C6 C 0.2392(3) 0.35750(9) 0.39477(8) 0.0229(3) Uani 1 1 d . . . . .
H6 H 0.368039 0.386789 0.388860 0.027 Uiso 1 1 calc R U . . .
C7 C 0.0712(3) 0.36104(9) 0.44257(8) 0.0223(3) Uani 1 1 d . . . . .
C8 C -0.1125(3) 0.31582(9) 0.45166(8) 0.0235(3) Uani 1 1 d . . . . .
H8 H -0.228262 0.316378 0.485110 0.028 Uiso 1 1 calc R U . . .
C9 C -0.1287(3) 0.26985(9) 0.41247(8) 0.0217(3) Uani 1 1 d . . . . .
H9 H -0.255023 0.239169 0.419720 0.026 Uiso 1 1 calc R U . . .
C10 C 0.0869(3) 0.41322(10) 0.48296(9) 0.0327(4) Uani 1 1 d . . . . .
H10A H 0.214055 0.397616 0.513902 0.083(5) Uiso 1 1 calc R U . . .
H10B H -0.050942 0.411363 0.511442 0.083(5) Uiso 1 1 calc R U . . .
H10C H 0.107957 0.464556 0.449746 0.083(5) Uiso 1 1 calc R U . . .
C11 C -0.2000(3) 0.23793(8) 0.11492(8) 0.0172(3) Uani 1 1 d . . . . .
C12 C -0.0137(3) 0.22397(9) 0.07776(8) 0.0196(3) Uani 1 1 d . . . . .
H12 H 0.116202 0.252934 0.071086 0.023 Uiso 1 1 calc R U . . .
C13 C -0.0199(3) 0.16707(9) 0.05049(8) 0.0218(3) Uani 1 1 d . . . . .
H13 H 0.108152 0.156734 0.025708 0.026 Uiso 1 1 calc R U . . .
C14 C -0.2097(3) 0.12494(9) 0.05872(8) 0.0217(3) Uani 1 1 d . . . . .
C15 C -0.3913(3) 0.13867(9) 0.09808(9) 0.0258(4) Uani 1 1 d . . . . .
H15 H -0.520047 0.108980 0.105812 0.031 Uiso 1 1 calc R U . . .
C16 C -0.3882(3) 0.19451(9) 0.12607(8) 0.0224(3) Uani 1 1 d . . . . .
H16 H -0.513630 0.203225 0.152778 0.027 Uiso 1 1 calc R U . . .
C17 C -0.2234(3) 0.06744(9) 0.02427(9) 0.0314(4) Uani 1 1 d . . . . .
H17A H -0.083991 0.066479 -0.002727 0.049(4) Uiso 1 1 calc R U . . .
H17B H -0.348590 0.080558 -0.007485 0.049(4) Uiso 1 1 calc R U . . .
H17C H -0.246402 0.017877 0.060599 0.049(4) Uiso 1 1 calc R U . . .
C18 C 0.0305(3) 0.06879(8) 0.32456(8) 0.0206(3) Uani 1 1 d . . . . .
C19 C 0.1817(3) 0.05672(8) 0.27576(8) 0.0197(3) Uani 1 1 d . . . . .
H19 H 0.324042 0.078973 0.267872 0.024 Uiso 1 1 calc R U . . .
C20 C 0.1257(3) 0.01191(8) 0.23809(8) 0.0207(3) Uani 1 1 d . . . . .
C21 C -0.0834(3) -0.02048(9) 0.24925(9) 0.0231(3) Uani 1 1 d . . . . .
H21 H -0.123695 -0.050263 0.223211 0.028 Uiso 1 1 calc R U . . .
C22 C -0.2317(3) -0.00857(9) 0.29897(9) 0.0276(4) Uani 1 1 d . . . . .
H22 H -0.373862 -0.030928 0.307039 0.033 Uiso 1 1 calc R U . . .
C23 C -0.1774(3) 0.03504(9) 0.33704(9) 0.0260(4) Uani 1 1 d . . . . .
H23 H -0.280421 0.042022 0.371347 0.031 Uiso 1 1 calc R U . . .
C24 C 0.2357(3) -0.03663(10) 0.14796(10) 0.0332(4) Uani 1 1 d . . . . .
H24A H 0.123690 -0.007390 0.114858 0.047(4) Uiso 1 1 calc R U . . .
H24B H 0.175803 -0.085672 0.176493 0.047(4) Uiso 1 1 calc R U . . .
H24C H 0.370729 -0.043666 0.121611 0.047(4) Uiso 1 1 calc R U . . .
S1' S 0.80873(6) 0.80484(2) 0.14310(2) 0.01629(9) Uani 1 1 d . . . . .
S2' S 0.42776(7) 0.63488(2) 0.37295(2) 0.02382(10) Uani 1 1 d . . . . .
O1' O 1.04634(18) 0.80260(6) 0.14981(6) 0.0234(2) Uani 1 1 d . . . . .
O2' O 0.6989(2) 0.87225(6) 0.09940(6) 0.0236(3) Uani 1 1 d . . . . .
O3' O 0.2202(2) 0.52381(6) 0.19328(7) 0.0298(3) Uani 1 1 d . . . . .
N' N 0.7017(2) 0.78728(7) 0.22268(6) 0.0172(3) Uani 1 1 d . . . . .
C1' C 0.7840(3) 0.72573(8) 0.28578(8) 0.0180(3) Uani 1 1 d . . . . .
H1'A H 0.900435 0.740802 0.310551 0.022 Uiso 1 1 calc R U . . .
H1'B H 0.828715 0.679149 0.277237 0.022 Uiso 1 1 calc R U . . .
C2' C 0.5453(3) 0.72493(8) 0.31893(8) 0.0177(3) Uani 1 1 d . . . . .
C3' C 0.4673(3) 0.76344(9) 0.24266(8) 0.0192(3) Uani 1 1 d . . . . .
H3'A H 0.416141 0.728293 0.221040 0.023 Uiso 1 1 calc R U . . .
H3'B H 0.358275 0.805432 0.236617 0.023 Uiso 1 1 calc R U . . .
C4' C 0.5104(3) 0.77425(8) 0.36317(8) 0.0181(3) Uani 1 1 d . . . . .
C5' C 0.6691(3) 0.77582(9) 0.41044(8) 0.0219(3) Uani 1 1 d . . . . .
H5' H 0.802258 0.745998 0.414996 0.026 Uiso 1 1 calc R U . . .
C6' C 0.6339(3) 0.82064(9) 0.45084(8) 0.0238(4) Uani 1 1 d . . . . .
H6' H 0.743715 0.820923 0.482856 0.029 Uiso 1 1 calc R U . . .
C7' C 0.4419(3) 0.86504(9) 0.44549(8) 0.0217(3) Uani 1 1 d . . . . .
C8' C 0.2811(3) 0.86178(9) 0.39963(8) 0.0221(3) Uani 1 1 d . . . . .
H8' H 0.146251 0.890591 0.396050 0.027 Uiso 1 1 calc R U . . .
C9' C 0.3151(3) 0.81713(9) 0.35917(8) 0.0206(3) Uani 1 1 d . . . . .
H9' H 0.203238 0.815782 0.328202 0.025 Uiso 1 1 calc R U . . .
C10' C 0.4074(3) 0.91643(10) 0.48685(9) 0.0318(4) Uani 1 1 d . . . . .
H10D H 0.263513 0.906337 0.513083 0.082(5) Uiso 1 1 calc R U . . .
H10E H 0.408419 0.968714 0.454414 0.082(5) Uiso 1 1 calc R U . . .
H10F H 0.527852 0.907648 0.519952 0.082(5) Uiso 1 1 calc R U . . .
C11' C 0.7396(3) 0.73315(8) 0.11316(7) 0.0152(3) Uani 1 1 d . . . . .
C12' C 0.8954(3) 0.67622(8) 0.11668(8) 0.0198(3) Uani 1 1 d . . . . .
H12' H 1.033341 0.673422 0.138647 0.024 Uiso 1 1 calc R U . . .
C13' C 0.8460(3) 0.62362(9) 0.08757(9) 0.0244(4) Uani 1 1 d . . . . .
H13' H 0.952242 0.584731 0.089410 0.029 Uiso 1 1 calc R U . . .
C14' C 0.6449(3) 0.62637(9) 0.05578(8) 0.0210(3) Uani 1 1 d . . . . .
C15' C 0.4894(3) 0.68261(9) 0.05477(8) 0.0217(3) Uani 1 1 d . . . . .
H15' H 0.349181 0.684182 0.034447 0.026 Uiso 1 1 calc R U . . .
C16' C 0.5349(3) 0.73639(9) 0.08282(8) 0.0191(3) Uani 1 1 d . . . . .
H16' H 0.427890 0.774949 0.081386 0.023 Uiso 1 1 calc R U . . .
C17' C 0.6006(3) 0.57075(10) 0.02120(10) 0.0335(4) Uani 1 1 d . . . . .
H17D H 0.665181 0.588504 -0.027009 0.054(4) Uiso 1 1 calc R U . . .
H17E H 0.439093 0.565617 0.019927 0.054(4) Uiso 1 1 calc R U . . .
H17F H 0.668650 0.521966 0.048183 0.054(4) Uiso 1 1 calc R U . . .
C18' C 0.4908(3) 0.57644(8) 0.32275(8) 0.0209(3) Uani 1 1 d . . . . .
C19' C 0.3384(3) 0.57208(8) 0.27527(8) 0.0207(3) Uani 1 1 d . . . . .
H19' H 0.204699 0.601883 0.268071 0.025 Uiso 1 1 calc R U . . .
C20' C 0.3818(3) 0.52389(8) 0.23816(8) 0.0212(3) Uani 1 1 d . . . . .
C21' C 0.5773(3) 0.48076(9) 0.24790(9) 0.0239(4) Uani 1 1 d . . . . .
H21' H 0.607655 0.448250 0.222301 0.029 Uiso 1 1 calc R U . . .
C22' C 0.7281(3) 0.48567(9) 0.29552(9) 0.0286(4) Uani 1 1 d . . . . .
H22' H 0.862305 0.456167 0.302388 0.034 Uiso 1 1 calc R U . . .
C23' C 0.6866(3) 0.53269(9) 0.33318(9) 0.0265(4) Uani 1 1 d . . . . .
H23' H 0.790816 0.535149 0.365918 0.032 Uiso 1 1 calc R U . . .
C24' C 0.2201(4) 0.46196(9) 0.16965(10) 0.0367(5) Uani 1 1 d . . . . .
H24D H 0.354813 0.462622 0.140125 0.053(4) Uiso 1 1 calc R U . . .
H24E H 0.087575 0.465777 0.142115 0.053(4) Uiso 1 1 calc R U . . .
H24F H 0.217733 0.414971 0.210466 0.053(4) Uiso 1 1 calc R U . . .

loop_
_atom_site_aniso_label
_atom_site_aniso_U_11
_atom_site_aniso_U_22
_atom_site_aniso_U_33
_atom_site_aniso_U_23
_atom_site_aniso_U_13
_atom_site_aniso_U_12
S1 0.0232(2) 0.01774(18) 0.01666(19) -0.00581(15) -0.00160(15) 0.00193(15)
S2 0.0300(2) 0.01928(19) 0.0187(2) -0.00673(15) -0.00331(16) 0.00374(16)
O1 0.0381(7) 0.0213(6) 0.0209(6) -0.0043(5) -0.0003(5) -0.0068(5)
O2 0.0280(7) 0.0276(6) 0.0287(6) -0.0113(5) -0.0047(5) 0.0106(5)
O3 0.0287(7) 0.0343(7) 0.0376(7) -0.0250(6) 0.0084(6) -0.0092(5)
N 0.0203(7) 0.0205(6) 0.0154(6) -0.0067(5) 0.0000(5) 0.0008(5)
C1 0.0194(8) 0.0208(7) 0.0168(7) -0.0074(6) 0.0002(6) 0.0005(6)
C2 0.0184(8) 0.0181(7) 0.0168(7) -0.0066(6) 0.0018(6) 0.0011(6)
C3 0.0182(8) 0.0218(8) 0.0166(7) -0.0067(6) 0.0022(6) 0.0000(6)
C4 0.0217(8) 0.0175(7) 0.0151(7) -0.0051(6) -0.0012(6) 0.0034(6)
C5 0.0183(8) 0.0257(8) 0.0183(8) -0.0081(6) 0.0002(6) 0.0021(6)
C6 0.0232(9) 0.0243(8) 0.0219(8) -0.0084(7) -0.0048(7) -0.0006(7)
C7 0.0312(10) 0.0186(8) 0.0164(8) -0.0052(6) -0.0067(7) 0.0050(7)
C8 0.0272(9) 0.0269(8) 0.0173(8) -0.0098(7) 0.0035(7) 0.0020(7)
C9 0.0245(9) 0.0222(8) 0.0181(8) -0.0070(6) 0.0028(6) -0.0026(6)
C10 0.0456(12) 0.0305(9) 0.0285(10) -0.0184(8) -0.0046(8) 0.0030(8)
C11 0.0195(8) 0.0182(7) 0.0137(7) -0.0056(6) -0.0015(6) 0.0005(6)
C12 0.0178(8) 0.0228(8) 0.0161(7) -0.0045(6) 0.0007(6) -0.0023(6)
C13 0.0234(9) 0.0240(8) 0.0163(8) -0.0060(6) 0.0021(6) 0.0043(7)
C14 0.0287(9) 0.0178(7) 0.0167(8) -0.0040(6) -0.0034(6) 0.0022(6)
C15 0.0249(9) 0.0238(8) 0.0285(9) -0.0084(7) -0.0002(7) -0.0066(7)
C16 0.0181(8) 0.0270(8) 0.0220(8) -0.0091(7) 0.0042(6) -0.0016(6)
C17 0.0435(12) 0.0232(9) 0.0302(10) -0.0123(7) -0.0060(8) 0.0025(8)
C18 0.0242(9) 0.0167(7) 0.0196(8) -0.0047(6) -0.0021(6) 0.0002(6)
C19 0.0180(8) 0.0165(7) 0.0247(8) -0.0072(6) -0.0010(6) -0.0021(6)
C20 0.0212(8) 0.0170(7) 0.0221(8) -0.0052(6) 0.0009(6) 0.0005(6)
C21 0.0248(9) 0.0172(7) 0.0270(9) -0.0069(6) -0.0053(7) -0.0020(6)
C22 0.0196(9) 0.0231(8) 0.0355(10) -0.0045(7) -0.0003(7) -0.0054(7)
C23 0.0231(9) 0.0245(8) 0.0270(9) -0.0059(7) 0.0065(7) -0.0009(7)
C24 0.0390(11) 0.0308(10) 0.0393(11) -0.0242(8) -0.0045(9) 0.0045(8)
S1' 0.0177(2) 0.01563(17) 0.01713(18) -0.00759(14) -0.00009(14) -0.00223(14)
S2' 0.0308(2) 0.0234(2) 0.0192(2) -0.00958(16) 0.00209(16) -0.00724(17)
O1' 0.0189(6) 0.0278(6) 0.0276(6) -0.0147(5) 0.0005(5) -0.0062(5)
O2' 0.0313(7) 0.0167(5) 0.0210(6) -0.0049(4) -0.0010(5) 0.0016(5)
O3' 0.0353(7) 0.0228(6) 0.0401(7) -0.0207(5) -0.0139(6) 0.0048(5)
N' 0.0163(7) 0.0208(6) 0.0161(6) -0.0086(5) -0.0025(5) 0.0009(5)
C1' 0.0172(8) 0.0205(7) 0.0169(7) -0.0072(6) -0.0038(6) 0.0008(6)
C2' 0.0181(8) 0.0195(7) 0.0171(7) -0.0081(6) -0.0041(6) -0.0006(6)
C3' 0.0162(8) 0.0260(8) 0.0165(7) -0.0090(6) -0.0017(6) -0.0002(6)
C4' 0.0223(8) 0.0180(7) 0.0144(7) -0.0060(6) -0.0003(6) -0.0038(6)
C5' 0.0258(9) 0.0228(8) 0.0180(8) -0.0079(6) -0.0043(6) 0.0006(7)
C6' 0.0297(10) 0.0261(8) 0.0171(8) -0.0087(6) -0.0052(7) -0.0047(7)
C7' 0.0307(9) 0.0186(7) 0.0163(8) -0.0068(6) 0.0047(7) -0.0078(7)
C8' 0.0236(9) 0.0207(8) 0.0226(8) -0.0088(6) 0.0039(7) -0.0013(6)
C9' 0.0193(8) 0.0247(8) 0.0200(8) -0.0104(6) -0.0015(6) -0.0035(6)
C10' 0.0436(12) 0.0293(9) 0.0289(9) -0.0186(8) 0.0064(8) -0.0079(8)
C11' 0.0186(8) 0.0155(7) 0.0125(7) -0.0062(6) 0.0005(6) -0.0022(6)
C12' 0.0181(8) 0.0215(8) 0.0213(8) -0.0091(6) -0.0050(6) 0.0003(6)
C13' 0.0281(9) 0.0197(8) 0.0283(9) -0.0122(7) -0.0033(7) 0.0042(7)
C14' 0.0288(9) 0.0204(8) 0.0149(7) -0.0071(6) 0.0018(6) -0.0075(7)
C15' 0.0196(8) 0.0305(9) 0.0167(8) -0.0096(7) -0.0024(6) -0.0064(7)
C16' 0.0171(8) 0.0240(8) 0.0173(7) -0.0087(6) -0.0009(6) 0.0011(6)
C17' 0.0472(12) 0.0307(9) 0.0305(10) -0.0195(8) -0.0022(8) -0.0098(8)
C18' 0.0239(9) 0.0181(7) 0.0205(8) -0.0065(6) -0.0001(6) -0.0033(6)
C19' 0.0189(8) 0.0172(7) 0.0276(9) -0.0099(6) -0.0017(7) 0.0009(6)
C20' 0.0248(9) 0.0164(7) 0.0218(8) -0.0057(6) -0.0009(7) -0.0024(6)
C21' 0.0269(9) 0.0178(8) 0.0252(9) -0.0067(6) 0.0052(7) 0.0018(7)
C22' 0.0224(9) 0.0243(8) 0.0335(10) -0.0045(7) 0.0004(7) 0.0063(7)
C23' 0.0237(9) 0.0238(8) 0.0282(9) -0.0039(7) -0.0066(7) -0.0003(7)
C24' 0.0627(14) 0.0190(8) 0.0335(10) -0.0147(8) -0.0129(9) 0.0031(8)

loop_
_atom_type_symbol
_atom_type_description
_atom_type_scat_dispersion_real
_atom_type_scat_dispersion_imag
_atom_type_scat_source
C C 0.0033 0.0016 'International Tables Vol C Tables 4.2.6.8 and 6.1.1.4'
H H 0.0000 0.0000 'International Tables Vol C Tables 4.2.6.8 and 6.1.1.4'
N N 0.0061 0.0033 'International Tables Vol C Tables 4.2.6.8 and 6.1.1.4'
O O 0.0106 0.0060 'International Tables Vol C Tables 4.2.6.8 and 6.1.1.4'
S S 0.1246 0.1234 'International Tables Vol C Tables 4.2.6.8 and 6.1.1.4'

loop_
_exptl_crystal_face_index_h
_exptl_crystal_face_index_k
_exptl_crystal_face_index_l
_exptl_crystal_face_perp_dist
0.00 0.00 1.00 0.0350
0.00 0.00 -1.00 0.0290
0.00 -1.00 0.00 0.0230
0.00 1.00 0.00 0.0320
1.00 -1.00 1.00 0.1720
-1.00 1.00 -1.00 0.1910
-1.00 -1.00 1.00 0.1880

loop_
_geom_angle_atom_site_label_1
_geom_angle_atom_site_label_2
_geom_angle_atom_site_label_3
_geom_angle
_geom_angle_site_symmetry_1
_geom_angle_site_symmetry_3
_geom_angle_publ_flag
O1 S1 O2 120.62(7) . . ?
O1 S1 N 106.27(7) . . ?
O1 S1 C11 107.63(7) . . ?
O2 S1 N 104.62(7) . . ?
O2 S1 C11 107.80(7) . . ?
N S1 C11 109.57(7) . . ?
C18 S2 C2 103.43(7) . . ?
C20 O3 C24 117.81(13) . . ?
C1 N S1 124.31(10) . . ?
C3 N S1 123.32(10) . . ?
C3 N C1 91.00(11) . . ?
N C1 H1A 114.2 . . ?
N C1 H1B 114.2 . . ?
N C1 C2 86.58(11) . . ?
H1A C1 H1B 111.4 . . ?
C2 C1 H1A 114.2 . . ?
C2 C1 H1B 114.2 . . ?
C1 C2 S2 118.04(10) . . ?
C1 C2 C3 86.30(11) . . ?
C3 C2 S2 119.24(11) . . ?
C4 C2 S2 106.14(10) . . ?
C4 C2 C1 114.41(12) . . ?
C4 C2 C3 112.14(12) . . ?
N C3 C2 86.44(11) . . ?
N C3 H3A 114.2 . . ?
N C3 H3B 114.2 . . ?
C2 C3 H3A 114.2 . . ?
C2 C3 H3B 114.2 . . ?
H3A C3 H3B 111.4 . . ?
C5 C4 C2 122.10(14) . . ?
C5 C4 C9 117.87(14) . . ?
C9 C4 C2 120.03(14) . . ?
C4 C5 H5 119.6 . . ?
C6 C5 C4 120.86(15) . . ?
C6 C5 H5 119.6 . . ?
C5 C6 H6 119.3 . . ?
C7 C6 C5 121.32(16) . . ?
C7 C6 H6 119.3 . . ?
C6 C7 C8 118.08(15) . . ?
C6 C7 C10 120.53(16) . . ?
C8 C7 C10 121.39(16) . . ?
C7 C8 H8 119.5 . . ?
C9 C8 C7 120.90(15) . . ?
C9 C8 H8 119.5 . . ?
C4 C9 H9 119.5 . . ?
C8 C9 C4 120.92(15) . . ?
C8 C9 H9 119.5 . . ?
C7 C10 H10A 109.5 . . ?
C7 C10 H10B 109.5 . . ?
C7 C10 H10C 109.5 . . ?
H10A C10 H10B 109.5 . . ?
H10A C10 H10C 109.5 . . ?
H10B C10 H10C 109.5 . . ?
C12 C11 S1 120.18(12) . . ?
C12 C11 C16 120.51(14) . . ?
C16 C11 S1 119.18(12) . . ?
C11 C12 H12 120.5 . . ?
C11 C12 C13 119.04(15) . . ?
C13 C12 H12 120.5 . . ?
C12 C13 H13 119.4 . . ?
C12 C13 C14 121.30(15) . . ?
C14 C13 H13 119.4 . . ?
C13 C14 C15 118.31(15) . . ?
C13 C14 C17 121.37(16) . . ?
C15 C14 C17 120.29(16) . . ?
C14 C15 H15 119.4 . . ?
C16 C15 C14 121.29(16) . . ?
C16 C15 H15 119.4 . . ?
C11 C16 H16 120.3 . . ?
C15 C16 C11 119.47(15) . . ?
C15 C16 H16 120.3 . . ?
C14 C17 H17A 109.5 . . ?
C14 C17 H17B 109.5 . . ?
C14 C17 H17C 109.5 . . ?
H17A C17 H17B 109.5 . . ?
H17A C17 H17C 109.5 . . ?
H17B C17 H17C 109.5 . . ?
C19 C18 S2 119.89(12) . . ?
C19 C18 C23 119.92(15) . . ?
C23 C18 S2 120.16(13) . . ?
C18 C19 H19 119.9 . . ?
C18 C19 C20 120.21(15) . . ?
C20 C19 H19 119.9 . . ?
O3 C20 C19 115.03(14) . . ?
O3 C20 C21 124.93(14) . . ?
C21 C20 C19 120.03(15) . . ?
C20 C21 H21 120.5 . . ?
C22 C21 C20 118.98(15) . . ?
C22 C21 H21 120.5 . . ?
C21 C22 H22 119.2 . . ?
C23 C22 C21 121.54(16) . . ?
C23 C22 H22 119.2 . . ?
C18 C23 H23 120.4 . . ?
C22 C23 C18 119.29(16) . . ?
C22 C23 H23 120.4 . . ?
O3 C24 H24A 109.5 . . ?
O3 C24 H24B 109.5 . . ?
O3 C24 H24C 109.5 . . ?
H24A C24 H24B 109.5 . . ?
H24A C24 H24C 109.5 . . ?
H24B C24 H24C 109.5 . . ?
O1' S1' N' 105.56(7) . . ?
O1' S1' C11' 108.47(7) . . ?
O2' S1' O1' 120.04(7) . . ?
O2' S1' N' 105.96(7) . . ?
O2' S1' C11' 107.12(7) . . ?
N' S1' C11' 109.38(7) . . ?
C18' S2' C2' 103.97(7) . . ?
C20' O3' C24' 117.50(13) . . ?
C1' N' S1' 123.54(10) . . ?
C1' N' C3' 91.00(11) . . ?
C3' N' S1' 122.48(10) . . ?
N' C1' H1'A 114.2 . . ?
N' C1' H1'B 114.2 . . ?
N' C1' C2' 87.00(11) . . ?
H1'A C1' H1'B 111.3 . . ?
C2' C1' H1'A 114.2 . . ?
C2' C1' H1'B 114.2 . . ?
C1' C2' S2' 118.61(10) . . ?
C3' C2' S2' 118.64(11) . . ?
C3' C2' C1' 86.42(11) . . ?
C4' C2' S2' 105.13(10) . . ?
C4' C2' C1' 114.77(12) . . ?
C4' C2' C3' 113.03(12) . . ?
N' C3' C2' 87.06(11) . . ?
N' C3' H3'A 114.1 . . ?
N' C3' H3'B 114.1 . . ?
C2' C3' H3'A 114.1 . . ?
C2' C3' H3'B 114.1 . . ?
H3'A C3' H3'B 111.3 . . ?
C5' C4' C2' 121.15(14) . . ?
C9' C4' C2' 120.59(13) . . ?
C9' C4' C5' 118.22(14) . . ?
C4' C5' H5' 119.8 . . ?
C6' C5' C4' 120.45(16) . . ?
C6' C5' H5' 119.8 . . ?
C5' C6' H6' 119.3 . . ?
C7' C6' C5' 121.38(15) . . ?
C7' C6' H6' 119.3 . . ?
C6' C7' C8' 117.99(14) . . ?
C6' C7' C10' 121.61(15) . . ?
C8' C7' C10' 120.40(16) . . ?
C7' C8' H8' 119.6 . . ?
C9' C8' C7' 120.90(16) . . ?
C9' C8' H8' 119.6 . . ?
C4' C9' H9' 119.5 . . ?
C8' C9' C4' 121.02(15) . . ?
C8' C9' H9' 119.5 . . ?
C7' C10' H10D 109.5 . . ?
C7' C10' H10E 109.5 . . ?
C7' C10' H10F 109.5 . . ?
H10D C10' H10E 109.5 . . ?
H10D C10' H10F 109.5 . . ?
H10E C10' H10F 109.5 . . ?
C12' C11' S1' 119.35(11) . . ?
C12' C11' C16' 120.93(13) . . ?
C16' C11' S1' 119.62(11) . . ?
C11' C12' H12' 120.6 . . ?
C13' C12' C11' 118.73(14) . . ?
C13' C12' H12' 120.6 . . ?
C12' C13' H13' 119.2 . . ?
C12' C13' C14' 121.52(15) . . ?
C14' C13' H13' 119.2 . . ?
C13' C14' C15' 118.58(14) . . ?
C13' C14' C17' 120.33(15) . . ?
C15' C14' C17' 121.07(15) . . ?
C14' C15' H15' 119.4 . . ?
C16' C15' C14' 121.21(15) . . ?
C16' C15' H15' 119.4 . . ?
C11' C16' H16' 120.5 . . ?
C15' C16' C11' 118.99(14) . . ?
C15' C16' H16' 120.5 . . ?
C14' C17' H17D 109.5 . . ?
C14' C17' H17E 109.5 . . ?
C14' C17' H17F 109.5 . . ?
H17D C17' H17E 109.5 . . ?
H17D C17' H17F 109.5 . . ?
H17E C17' H17F 109.5 . . ?
C19' C18' S2' 119.54(12) . . ?
C19' C18' C23' 119.92(15) . . ?
C23' C18' S2' 120.47(13) . . ?
C18' C19' H19' 120.1 . . ?
C18' C19' C20' 119.88(15) . . ?
C20' C19' H19' 120.1 . . ?
O3' C20' C19' 114.89(14) . . ?
O3' C20' C21' 124.71(14) . . ?
C21' C20' C19' 120.40(15) . . ?
C20' C21' H21' 120.4 . . ?
C20' C21' C22' 119.11(15) . . ?
C22' C21' H21' 120.4 . . ?
C21' C22' H22' 119.4 . . ?
C23' C22' C21' 121.20(16) . . ?
C23' C22' H22' 119.4 . . ?
C18' C23' H23' 120.3 . . ?
C22' C23' C18' 119.48(16) . . ?
C22' C23' H23' 120.3 . . ?
O3' C24' H24D 109.5 . . ?
O3' C24' H24E 109.5 . . ?
O3' C24' H24F 109.5 . . ?
H24D C24' H24E 109.5 . . ?
H24D C24' H24F 109.5 . . ?
H24E C24' H24F 109.5 . . ?

loop_
_geom_bond_atom_site_label_1
_geom_bond_atom_site_label_2
_geom_bond_distance
_geom_bond_site_symmetry_2
_geom_bond_publ_flag
S1 O1 1.4289(12) . ?
S1 O2 1.4335(12) . ?
S1 N 1.6323(13) . ?
S1 C11 1.7612(15) . ?
S2 C2 1.8251(15) . ?
S2 C18 1.7790(16) . ?
O3 C20 1.360(2) . ?
O3 C24 1.4274(19) . ?
N C1 1.485(2) . ?
N C3 1.4853(19) . ?
C1 H1A 0.9900 . ?
C1 H1B 0.9900 . ?
C1 C2 1.547(2) . ?
C2 C3 1.551(2) . ?
C2 C4 1.524(2) . ?
C3 H3A 0.9900 . ?
C3 H3B 0.9900 . ?
C4 C5 1.392(2) . ?
C4 C9 1.393(2) . ?
C5 H5 0.9500 . ?
C5 C6 1.389(2) . ?
C6 H6 0.9500 . ?
C6 C7 1.381(2) . ?
C7 C8 1.392(2) . ?
C7 C10 1.509(2) . ?
C8 H8 0.9500 . ?
C8 C9 1.390(2) . ?
C9 H9 0.9500 . ?
C10 H10A 0.9800 . ?
C10 H10B 0.9800 . ?
C10 H10C 0.9800 . ?
C11 C12 1.388(2) . ?
C11 C16 1.389(2) . ?
C12 H12 0.9500 . ?
C12 C13 1.388(2) . ?
C13 H13 0.9500 . ?
C13 C14 1.390(2) . ?
C14 C15 1.391(2) . ?
C14 C17 1.506(2) . ?
C15 H15 0.9500 . ?
C15 C16 1.378(2) . ?
C16 H16 0.9500 . ?
C17 H17A 0.9800 . ?
C17 H17B 0.9800 . ?
C17 H17C 0.9800 . ?
C18 C19 1.384(2) . ?
C18 C23 1.397(2) . ?
C19 H19 0.9500 . ?
C19 C20 1.397(2) . ?
C20 C21 1.393(2) . ?
C21 H21 0.9500 . ?
C21 C22 1.387(2) . ?
C22 H22 0.9500 . ?
C22 C23 1.381(2) . ?
C23 H23 0.9500 . ?
C24 H24A 0.9800 . ?
C24 H24B 0.9800 . ?
C24 H24C 0.9800 . ?
S1' O1' 1.4356(12) . ?
S1' O2' 1.4315(11) . ?
S1' N' 1.6334(13) . ?
S1' C11' 1.7569(14) . ?
S2' C2' 1.8250(16) . ?
S2' C18' 1.7813(16) . ?
O3' C20' 1.3644(19) . ?
O3' C24' 1.4258(18) . ?
N' C1' 1.4850(18) . ?
N' C3' 1.487(2) . ?
C1' H1'A 0.9900 . ?
C1' H1'B 0.9900 . ?
C1' C2' 1.550(2) . ?
C2' C3' 1.546(2) . ?
C2' C4' 1.521(2) . ?
C3' H3'A 0.9900 . ?
C3' H3'B 0.9900 . ?
C4' C5' 1.395(2) . ?
C4' C9' 1.390(2) . ?
C5' H5' 0.9500 . ?
C5' C6' 1.387(2) . ?
C6' H6' 0.9500 . ?
C6' C7' 1.387(2) . ?
C7' C8' 1.392(2) . ?
C7' C10' 1.507(2) . ?
C8' H8' 0.9500 . ?
C8' C9' 1.385(2) . ?
C9' H9' 0.9500 . ?
C10' H10D 0.9800 . ?
C10' H10E 0.9800 . ?
C10' H10F 0.9800 . ?
C11' C12' 1.388(2) . ?
C11' C16' 1.390(2) . ?
C12' H12' 0.9500 . ?
C12' C13' 1.384(2) . ?
C13' H13' 0.9500 . ?
C13' C14' 1.387(2) . ?
C14' C15' 1.388(2) . ?
C14' C17' 1.507(2) . ?
C15' H15' 0.9500 . ?
C15' C16' 1.383(2) . ?
C16' H16' 0.9500 . ?
C17' H17D 0.9800 . ?
C17' H17E 0.9800 . ?
C17' H17F 0.9800 . ?
C18' C19' 1.388(2) . ?
C18' C23' 1.392(2) . ?
C19' H19' 0.9500 . ?
C19' C20' 1.394(2) . ?
C20' C21' 1.385(2) . ?
C21' H21' 0.9500 . ?
C21' C22' 1.387(2) . ?
C22' H22' 0.9500 . ?
C22' C23' 1.382(2) . ?
C23' H23' 0.9500 . ?
C24' H24D 0.9800 . ?
C24' H24E 0.9800 . ?
C24' H24F 0.9800 . ?

loop_
_geom_torsion_atom_site_label_1
_geom_torsion_atom_site_label_2
_geom_torsion_atom_site_label_3
_geom_torsion_atom_site_label_4
_geom_torsion
_geom_torsion_site_symmetry_1
_geom_torsion_site_symmetry_2
_geom_torsion_site_symmetry_3
_geom_torsion_site_symmetry_4
_geom_torsion_publ_flag
S1 N C1 C2 -156.36(11) . . . . ?
S1 N C3 C2 157.01(11) . . . . ?
S1 C11 C12 C13 -174.38(11) . . . . ?
S1 C11 C16 C15 173.93(12) . . . . ?
S2 C2 C3 N -142.98(11) . . . . ?
S2 C2 C4 C5 97.32(15) . . . . ?
S2 C2 C4 C9 -82.55(15) . . . . ?
S2 C18 C19 C20 179.06(11) . . . . ?
S2 C18 C23 C22 -179.65(12) . . . . ?
O1 S1 N C1 -59.93(13) . . . . ?
O1 S1 N C3 -178.20(11) . . . . ?
O1 S1 C11 C12 23.93(14) . . . . ?
O1 S1 C11 C16 -151.96(12) . . . . ?
O2 S1 N C1 171.43(12) . . . . ?
O2 S1 N C3 53.15(13) . . . . ?
O2 S1 C11 C12 155.49(12) . . . . ?
O2 S1 C11 C16 -20.41(14) . . . . ?
O3 C20 C21 C22 177.44(15) . . . . ?
N S1 C11 C12 -91.22(13) . . . . ?
N S1 C11 C16 92.89(13) . . . . ?
N C1 C2 S2 144.08(11) . . . . ?
N C1 C2 C3 22.73(10) . . . . ?
N C1 C2 C4 -89.93(13) . . . . ?
C1 N C3 C2 23.69(11) . . . . ?
C1 C2 C3 N -22.74(10) . . . . ?
C1 C2 C4 C5 -34.7(2) . . . . ?
C1 C2 C4 C9 145.47(14) . . . . ?
C2 S2 C18 C19 90.59(14) . . . . ?
C2 S2 C18 C23 -91.43(14) . . . . ?
C2 C4 C5 C6 178.37(14) . . . . ?
C2 C4 C9 C8 -178.06(14) . . . . ?
C3 N C1 C2 -23.75(11) . . . . ?
C3 C2 C4 C5 -130.87(15) . . . . ?
C3 C2 C4 C9 49.26(19) . . . . ?
C4 C2 C3 N 92.15(13) . . . . ?
C4 C5 C6 C7 -0.2(2) . . . . ?
C5 C4 C9 C8 2.1(2) . . . . ?
C5 C6 C7 C8 1.9(2) . . . . ?
C5 C6 C7 C10 -177.51(15) . . . . ?
C6 C7 C8 C9 -1.6(2) . . . . ?
C7 C8 C9 C4 -0.4(2) . . . . ?
C9 C4 C5 C6 -1.8(2) . . . . ?
C10 C7 C8 C9 177.82(15) . . . . ?
C11 S1 N C1 56.09(14) . . . . ?
C11 S1 N C3 -62.19(13) . . . . ?
C11 C12 C13 C14 1.1(2) . . . . ?
C12 C11 C16 C15 -2.0(2) . . . . ?
C12 C13 C14 C15 -3.0(2) . . . . ?
C12 C13 C14 C17 175.03(15) . . . . ?
C13 C14 C15 C16 2.5(2) . . . . ?
C14 C15 C16 C11 -0.1(2) . . . . ?
C16 C11 C12 C13 1.5(2) . . . . ?
C17 C14 C15 C16 -175.55(15) . . . . ?
C18 S2 C2 C1 -58.89(13) . . . . ?
C18 S2 C2 C3 43.49(13) . . . . ?
C18 S2 C2 C4 171.19(11) . . . . ?
C18 C19 C20 O3 -178.38(14) . . . . ?
C18 C19 C20 C21 0.3(2) . . . . ?
C19 C18 C23 C22 -1.7(2) . . . . ?
C19 C20 C21 C22 -1.2(2) . . . . ?
C20 C21 C22 C23 0.6(2) . . . . ?
C21 C22 C23 C18 0.9(3) . . . . ?
C23 C18 C19 C20 1.1(2) . . . . ?
C24 O3 C20 C19 -174.08(14) . . . . ?
C24 O3 C20 C21 7.3(2) . . . . ?
S1' N' C1' C2' -153.24(11) . . . . ?
S1' N' C3' C2' 154.07(10) . . . . ?
S1' C11' C12' C13' -174.67(12) . . . . ?
S1' C11' C16' C15' 175.26(12) . . . . ?
S2' C2' C3' N' -142.18(11) . . . . ?
S2' C2' C4' C5' 88.76(15) . . . . ?
S2' C2' C4' C9' -89.04(15) . . . . ?
S2' C18' C19' C20' -177.08(12) . . . . ?
S2' C18' C23' C22' 177.60(13) . . . . ?
O1' S1' N' C1' -45.88(13) . . . . ?
O1' S1' N' C3' -162.43(11) . . . . ?
O1' S1' C11' C12' 15.38(14) . . . . ?
O1' S1' C11' C16' -161.14(12) . . . . ?
O2' S1' N' C1' -174.21(11) . . . . ?
O2' S1' N' C3' 69.24(13) . . . . ?
O2' S1' C11' C12' 146.31(12) . . . . ?
O2' S1' C11' C16' -30.21(14) . . . . ?
O3' C20' C21' C22' -179.64(15) . . . . ?
N' S1' C11' C12' -99.28(13) . . . . ?
N' S1' C11' C16' 84.20(13) . . . . ?
N' C1' C2' S2' 142.24(10) . . . . ?
N' C1' C2' C3' 21.38(10) . . . . ?
N' C1' C2' C4' -92.37(13) . . . . ?
C1' N' C3' C2' 22.29(11) . . . . ?
C1' C2' C3' N' -21.35(10) . . . . ?
C1' C2' C4' C5' -43.4(2) . . . . ?
C1' C2' C4' C9' 138.81(14) . . . . ?
C2' S2' C18' C19' -91.06(14) . . . . ?
C2' S2' C18' C23' 91.87(14) . . . . ?
C2' C4' C5' C6' -179.46(14) . . . . ?
C2' C4' C9' C8' 179.52(14) . . . . ?
C3' N' C1' C2' -22.24(10) . . . . ?
C3' C2' C4' C5' -140.37(15) . . . . ?
C3' C2' C4' C9' 41.8(2) . . . . ?
C4' C2' C3' N' 94.09(13) . . . . ?
C4' C5' C6' C7' -0.1(2) . . . . ?
C5' C4' C9' C8' 1.7(2) . . . . ?
C5' C6' C7' C8' 1.8(2) . . . . ?
C5' C6' C7' C10' -177.23(15) . . . . ?
C6' C7' C8' C9' -1.8(2) . . . . ?
C7' C8' C9' C4' 0.0(2) . . . . ?
C9' C4' C5' C6' -1.6(2) . . . . ?
C10' C7' C8' C9' 177.29(15) . . . . ?
C11' S1' N' C1' 70.63(13) . . . . ?
C11' S1' N' C3' -45.92(13) . . . . ?
C11' C12' C13' C14' -0.5(2) . . . . ?
C12' C11' C16' C15' -1.2(2) . . . . ?
C12' C13' C14' C15' -1.3(2) . . . . ?
C12' C13' C14' C17' 176.80(15) . . . . ?
C13' C14' C15' C16' 1.9(2) . . . . ?
C14' C15' C16' C11' -0.7(2) . . . . ?
C16' C11' C12' C13' 1.8(2) . . . . ?
C17' C14' C15' C16' -176.17(15) . . . . ?
C18' S2' C2' C1' -45.67(13) . . . . ?
C18' S2' C2' C3' 56.86(13) . . . . ?
C18' S2' C2' C4' -175.60(10) . . . . ?
C18' C19' C20' O3' 179.63(14) . . . . ?
C18' C19' C20' C21' -0.6(2) . . . . ?
C19' C18' C23' C22' 0.5(2) . . . . ?
C19' C20' C21' C22' 0.6(2) . . . . ?
C20' C21' C22' C23' 0.0(3) . . . . ?
C21' C22' C23' C18' -0.5(3) . . . . ?
C23' C18' C19' C20' 0.0(2) . . . . ?
C24' O3' C20' C19' -162.17(15) . . . . ?
C24' O3' C20' C21' 18.1(2) . . . . ?
